data_7128283
loop_
_publ_author_name
'Mondal, Debasmita'
'Pal, Gargi'
'Chowdhury, Chinmay'

_publ_section_title
;
 Palladium(0)-catalysed regioselective cyclisations of 2-amino(tosyl)
 benzamides/sulphonamides: the stereoselective synthesis of
 3-ylidene-[1,4]benzodiazepin-5-ones/benzo[<i>f</i>][1,2,5]thiadiazepine-1,1-dioxides.
;
_journal_issue 44
_journal_name_full 'Chemical communications (Cambridge, England)'
_journal_page_first 5462
_journal_page_last 5465
_journal_paper_doi 10.1039/d1cc00793a
_journal_volume 57
_journal_year 2021
_chemical_formula_moiety 'C24 H22 N2 O3 S'
_chemical_formula_sum 'C24 H22 N2 O3 S'
_chemical_formula_weight 418.49
_space_group_crystal_system triclinic
_space_group_IT_number 2
_space_group_name_Hall '-P 1'
_space_group_name_H-M_alt 'P -1'
_atom_sites_solution_hydrogens mixed
_atom_sites_solution_primary dual
_audit_creation_date 2020-11-24
_audit_creation_method
;
Olex2 1.2
(compiled 2018.05.29 svn.r3508 for OlexSys, GUI svn.r5506)
;
_audit_update_record
;
2021-02-10 deposited with the CCDC.	2021-04-26 downloaded from the CCDC.
;
_cell_angle_alpha 82.36(2)
_cell_angle_beta 88.815(12)
_cell_angle_gamma 80.34(2)
_cell_formula_units_Z 2
_cell_length_a 8.130(3)
_cell_length_b 10.804(6)
_cell_length_c 12.330(5)
_cell_measurement_reflns_used 9622
_cell_measurement_temperature 273
_cell_measurement_theta_max 26.64
_cell_measurement_theta_min 2.38
_cell_volume 1058.2(8)
_computing_cell_refinement 'SAINT V8.40A (?, 2016)'
_computing_data_reduction 'SAINT V8.40A (?, 2016)'
_computing_molecular_graphics 'Olex2 (Dolomanov et al., 2009)'
_computing_publication_material 'Olex2 (Dolomanov et al., 2009)'
_computing_structure_refinement 'ShelXL (Sheldrick, 2015)'
_computing_structure_solution 'ShelXT (Sheldrick, 2015)'
_diffrn_ambient_temperature 273.15
_diffrn_measured_fraction_theta_full 0.999
_diffrn_measured_fraction_theta_max 0.999
_diffrn_measurement_device_type 'Bruker APEX-II CCD'
_diffrn_measurement_method '\f and \w scans'
_diffrn_radiation_type MoK\a
_diffrn_radiation_wavelength 0.71073
_diffrn_reflns_av_R_equivalents 0.0518
_diffrn_reflns_av_unetI/netI 0.0300
_diffrn_reflns_Laue_measured_fraction_full 0.999
_diffrn_reflns_Laue_measured_fraction_max 0.999
_diffrn_reflns_limit_h_max 10
_diffrn_reflns_limit_h_min -10
_diffrn_reflns_limit_k_max 13
_diffrn_reflns_limit_k_min -13
_diffrn_reflns_limit_l_max 15
_diffrn_reflns_limit_l_min -15
_diffrn_reflns_number 31258
_diffrn_reflns_point_group_measured_fraction_full 0.999
_diffrn_reflns_point_group_measured_fraction_max 0.999
_diffrn_reflns_theta_full 25.242
_diffrn_reflns_theta_max 27.243
_diffrn_reflns_theta_min 2.378
_diffrn_standards_number 0
_exptl_absorpt_coefficient_mu 0.181
_exptl_absorpt_correction_T_max 0.7456
_exptl_absorpt_correction_T_min 0.6875
_exptl_absorpt_correction_type multi-scan
_exptl_absorpt_process_details
'SADABS-2016/2 (Bruker,2016/2) was used for absorption correction. wR2(int) was 0.0819 before and 0.0593 after correction. The Ratio of minimum to maximum transmission is 0.9221. The \l/2 correction factor is Not present.'
_exptl_crystal_colour 'clear light white'
_exptl_crystal_colour_lustre clear
_exptl_crystal_colour_modifier light
_exptl_crystal_colour_primary white
_exptl_crystal_density_diffrn 1.313
_exptl_crystal_description plate
_exptl_crystal_F_000 440
_exptl_crystal_preparation 'pet ether'
_exptl_crystal_recrystallization_method 'Slow evaporation'
_exptl_crystal_size_max 0.5
_exptl_crystal_size_mid 0.26
_exptl_crystal_size_min 0.25
_refine_diff_density_max 0.268
_refine_diff_density_min -0.559
_refine_diff_density_rms 0.096
_refine_ls_extinction_method none
_refine_ls_goodness_of_fit_ref 1.077
_refine_ls_hydrogen_treatment mixed
_refine_ls_matrix_type full
_refine_ls_number_parameters 280
_refine_ls_number_reflns 4724
_refine_ls_number_restraints 0
_refine_ls_restrained_S_all 1.077
_refine_ls_R_factor_all 0.0626
_refine_ls_R_factor_gt 0.0475
_refine_ls_shift/su_max 0.001
_refine_ls_shift/su_mean 0.000
_refine_ls_structure_factor_coef Fsqd
_refine_ls_weighting_details 'w=1/[\s^2^(Fo^2^)+(0.0655P)^2^+0.2605P] where P=(Fo^2^+2Fc^2^)/3'
_refine_ls_weighting_scheme calc
_refine_ls_wR_factor_gt 0.1193
_refine_ls_wR_factor_ref 0.1318
_reflns_Friedel_coverage 0.000
_reflns_number_gt 3683
_reflns_number_total 4724
_reflns_threshold_expression 'I > 2\s(I)'
_cod_data_source_file d1cc00793a2.cif
_cod_data_source_block gpg_2_sophf_0m_a
_cod_depositor_comments 'Adding full bibliography for 7128282--7128285.cif.'
_cod_original_cell_volume 1058.1(8)
_cod_database_code 7128283
_shelx_shelxl_version_number 2018/3
_shelx_space_group_comment
;
The symmetry employed for this shelxl refinement is uniquely defined
by the following loop, which should always be used as a source of
symmetry information in preference to the above space-group names.
They are only intended as comments.
;
_shelx_estimated_absorpt_t_max 0.956
_shelx_estimated_absorpt_t_min 0.915
_olex2_refinement_description
;
1. Fixed Uiso
 At 1.2 times of:
  All C(H) groups, All C(H,H) groups
 At 1.5 times of:
  All C(H,H,H) groups
2.a Secondary CH2 refined with riding coordinates:
 C8(H8A,H8B), C17(H17A,H17B)
2.b Aromatic/amide H refined with riding coordinates:
 C10(H10), C1(H1), C4(H4), C23(H23), C14(H14), C19(H19), C22(H22), C3(H3),
 C2(H2), C11(H11), C12(H12), C13(H13), C20(H20)
2.c Idealised Me refined as rotating group:
 C24(H24A,H24B,H24C)
;
_olex2_submission_special_instructions 'No special instructions were received'

loop_
_space_group_symop_operation_xyz
'x, y, z'
'-x, -y, -z'

loop_
_atom_site_label
_atom_site_type_symbol
_atom_site_fract_x
_atom_site_fract_y
_atom_site_fract_z
_atom_site_U_iso_or_equiv
_atom_site_adp_type
_atom_site_occupancy
_atom_site_site_symmetry_order
_atom_site_calc_flag
_atom_site_refinement_flags_posn
_atom_site_refinement_flags_adp
_atom_site_refinement_flags_occupancy
_atom_site_disorder_assembly
_atom_site_disorder_group
S1 S 0.70517(6) 0.29433(5) 0.11175(4) 0.05011(16) Uani 1 1 d . . . . .
O1 O 0.25616(15) 0.21109(12) 0.34262(11) 0.0500(3) Uani 1 1 d . . . . .
N2 N 0.31163(15) 0.40857(12) 0.28625(11) 0.0363(3) Uani 1 1 d . . . . .
N3 N 0.65990(17) 0.36262(13) 0.22239(12) 0.0404(3) Uani 1 1 d . . . . .
O2 O 0.86602(17) 0.21704(16) 0.12665(13) 0.0692(4) Uani 1 1 d . . . . .
O3 O 0.6773(2) 0.39357(15) 0.02086(11) 0.0704(4) Uani 1 1 d . . . . .
C6 C 0.52856(19) 0.24668(14) 0.37937(12) 0.0339(3) Uani 1 1 d . . . . .
C9 C 0.03787(18) 0.55303(15) 0.25247(13) 0.0363(3) Uani 1 1 d . . . . .
C7 C 0.35358(19) 0.28650(14) 0.33425(12) 0.0344(3) Uani 1 1 d . . . . .
C5 C 0.67145(19) 0.28226(14) 0.32598(13) 0.0370(3) Uani 1 1 d . . . . .
C8 C 0.1622(2) 0.44692(16) 0.21556(13) 0.0392(4) Uani 1 1 d . . . . .
H8A H 0.107565 0.374016 0.213669 0.047 Uiso 1 1 calc R . . . .
H8B H 0.197352 0.473219 0.141626 0.047 Uiso 1 1 calc R . . . .
C15 C 0.4216(2) 0.49869(14) 0.29324(14) 0.0394(4) Uani 1 1 d . . . . .
C17 C 0.5638(2) 0.49243(15) 0.21390(15) 0.0439(4) Uani 1 1 d . . . . .
H17A H 0.520930 0.518010 0.140035 0.053 Uiso 1 1 calc R . . . .
H17B H 0.636559 0.550673 0.228901 0.053 Uiso 1 1 calc R . . . .
C10 C -0.0366(2) 0.54227(18) 0.35461(14) 0.0492(4) Uani 1 1 d . . . . .
H10 H -0.012879 0.466621 0.401451 0.059 Uiso 1 1 calc R . . . .
C18 C 0.5584(2) 0.19289(17) 0.10764(14) 0.0449(4) Uani 1 1 d . . . . .
C1 C 0.5487(2) 0.16102(16) 0.47477(14) 0.0444(4) Uani 1 1 d . . . . .
H1 H 0.455142 0.135261 0.509535 0.053 Uiso 1 1 calc R . . . .
C4 C 0.8282(2) 0.23349(17) 0.37104(17) 0.0504(4) Uani 1 1 d . . . . .
H4 H 0.922971 0.256767 0.336058 0.060 Uiso 1 1 calc R . . . .
C23 C 0.4025(2) 0.23864(19) 0.06039(15) 0.0518(5) Uani 1 1 d . . . . .
H23 H 0.378943 0.320685 0.023948 0.062 Uiso 1 1 calc R . . . .
C14 C -0.0066(3) 0.66345(18) 0.18251(16) 0.0554(5) Uani 1 1 d . . . . .
H14 H 0.038751 0.671083 0.112539 0.066 Uiso 1 1 calc R . . . .
C19 C 0.5936(2) 0.07027(18) 0.16038(18) 0.0560(5) Uani 1 1 d . . . . .
H19 H 0.697646 0.039544 0.192224 0.067 Uiso 1 1 calc R . . . .
C22 C 0.2837(3) 0.1611(2) 0.06820(17) 0.0588(5) Uani 1 1 d . . . . .
H22 H 0.178937 0.192109 0.037416 0.071 Uiso 1 1 calc R . . . .
C3 C 0.8443(3) 0.15103(18) 0.46699(18) 0.0589(5) Uani 1 1 d . . . . .
H3 H 0.949664 0.120512 0.496954 0.071 Uiso 1 1 calc R . . . .
C2 C 0.7057(3) 0.11323(18) 0.51909(16) 0.0558(5) Uani 1 1 d . . . . .
H2 H 0.717372 0.056399 0.583177 0.067 Uiso 1 1 calc R . . . .
C11 C -0.1460(2) 0.6429(2) 0.38779(15) 0.0568(5) Uani 1 1 d . . . . .
H11 H -0.193121 0.635378 0.457228 0.068 Uiso 1 1 calc R . . . .
C25 C 0.3942(3) 0.5811(2) 0.3633(2) 0.0613(6) Uani 1 1 d . . . . .
C12 C -0.1847(3) 0.7538(2) 0.31812(17) 0.0583(5) Uani 1 1 d . . . . .
H12 H -0.256053 0.822241 0.340708 0.070 Uiso 1 1 calc R . . . .
C21 C 0.3160(3) 0.0379(2) 0.12081(18) 0.0585(5) Uani 1 1 d . . . . .
C13 C -0.1176(3) 0.7631(2) 0.21489(19) 0.0679(6) Uani 1 1 d . . . . .
H13 H -0.147055 0.836893 0.166480 0.082 Uiso 1 1 calc R . . . .
C20 C 0.4732(3) -0.0059(2) 0.1653(2) 0.0627(5) Uani 1 1 d . . . . .
H20 H 0.498024 -0.088968 0.199430 0.075 Uiso 1 1 calc R . . . .
C24 C 0.1838(3) -0.0445(3) 0.1312(3) 0.0888(8) Uani 1 1 d . . . . .
H24A H 0.097391 -0.011997 0.179166 0.133 Uiso 1 1 calc GR . . . .
H24B H 0.232161 -0.129263 0.160753 0.133 Uiso 1 1 calc GR . . . .
H24C H 0.137207 -0.045130 0.060419 0.133 Uiso 1 1 calc GR . . . .
H25A H 0.299(3) 0.585(2) 0.411(2) 0.076(7) Uiso 1 1 d . . . . .
H25B H 0.467(3) 0.638(2) 0.3656(18) 0.066(6) Uiso 1 1 d . . . . .

loop_
_atom_site_aniso_label
_atom_site_aniso_U_11
_atom_site_aniso_U_22
_atom_site_aniso_U_33
_atom_site_aniso_U_23
_atom_site_aniso_U_13
_atom_site_aniso_U_12
S1 0.0374(2) 0.0575(3) 0.0506(3) -0.0031(2) 0.01793(18) 0.0004(2)
O1 0.0386(7) 0.0466(7) 0.0643(8) 0.0035(6) 0.0040(6) -0.0147(5)
N2 0.0264(6) 0.0329(7) 0.0476(7) -0.0039(6) 0.0008(5) 0.0000(5)
N3 0.0322(7) 0.0373(7) 0.0480(8) 0.0017(6) 0.0088(6) -0.0020(6)
O2 0.0346(7) 0.0824(10) 0.0863(11) -0.0182(8) 0.0208(7) 0.0059(7)
O3 0.0744(10) 0.0786(10) 0.0509(8) 0.0104(7) 0.0250(7) -0.0097(8)
C6 0.0332(8) 0.0295(7) 0.0379(8) -0.0054(6) 0.0025(6) -0.0012(6)
C9 0.0253(7) 0.0418(8) 0.0391(8) -0.0022(6) 0.0005(6) -0.0002(6)
C7 0.0297(7) 0.0360(8) 0.0367(8) -0.0051(6) 0.0076(6) -0.0035(6)
C5 0.0318(8) 0.0312(7) 0.0463(9) -0.0034(6) 0.0012(6) -0.0018(6)
C8 0.0330(8) 0.0422(9) 0.0400(8) -0.0054(7) 0.0000(6) 0.0007(7)
C15 0.0327(8) 0.0301(8) 0.0526(10) -0.0019(7) -0.0025(7) 0.0001(6)
C17 0.0376(9) 0.0339(8) 0.0572(10) 0.0029(7) 0.0033(7) -0.0045(7)
C10 0.0458(10) 0.0551(11) 0.0389(9) 0.0045(8) 0.0025(7) 0.0058(8)
C18 0.0388(9) 0.0501(10) 0.0420(9) -0.0112(7) 0.0061(7) 0.0068(7)
C1 0.0495(10) 0.0373(8) 0.0436(9) -0.0009(7) 0.0040(7) -0.0030(7)
C4 0.0327(9) 0.0438(9) 0.0722(12) -0.0037(9) -0.0044(8) -0.0017(7)
C23 0.0481(10) 0.0573(11) 0.0432(9) -0.0058(8) 0.0006(8) 0.0101(9)
C14 0.0550(11) 0.0508(10) 0.0492(10) 0.0084(8) 0.0180(8) 0.0091(9)
C19 0.0447(10) 0.0468(10) 0.0717(13) -0.0117(9) -0.0077(9) 0.0098(8)
C22 0.0447(10) 0.0757(14) 0.0538(11) -0.0195(10) -0.0069(8) 0.0060(10)
C3 0.0483(11) 0.0468(10) 0.0757(14) -0.0018(9) -0.0215(10) 0.0065(9)
C2 0.0681(13) 0.0427(10) 0.0498(10) 0.0057(8) -0.0117(9) 0.0028(9)
C11 0.0476(11) 0.0766(13) 0.0389(9) -0.0081(9) 0.0071(8) 0.0100(9)
C25 0.0503(12) 0.0503(11) 0.0885(16) -0.0282(11) 0.0076(11) -0.0087(9)
C12 0.0471(11) 0.0573(11) 0.0633(12) -0.0124(9) 0.0073(9) 0.0145(9)
C21 0.0506(11) 0.0633(12) 0.0648(12) -0.0273(10) -0.0008(9) -0.0037(9)
C13 0.0703(14) 0.0488(11) 0.0691(13) 0.0117(10) 0.0179(11) 0.0175(10)
C20 0.0598(13) 0.0464(11) 0.0803(15) -0.0136(10) -0.0055(11) 0.0005(9)
C24 0.0691(17) 0.0887(19) 0.118(2) -0.0336(17) -0.0015(15) -0.0228(14)

loop_
_atom_type_symbol
_atom_type_description
_atom_type_scat_dispersion_real
_atom_type_scat_dispersion_imag
_atom_type_scat_source
C C 0.0033 0.0016 'International Tables Vol C Tables 4.2.6.8 and 6.1.1.4'
H H 0.0000 0.0000 'International Tables Vol C Tables 4.2.6.8 and 6.1.1.4'
N N 0.0061 0.0033 'International Tables Vol C Tables 4.2.6.8 and 6.1.1.4'
O O 0.0106 0.0060 'International Tables Vol C Tables 4.2.6.8 and 6.1.1.4'
S S 0.1246 0.1234 'International Tables Vol C Tables 4.2.6.8 and 6.1.1.4'

loop_
_geom_angle_atom_site_label_1
_geom_angle_atom_site_label_2
_geom_angle_atom_site_label_3
_geom_angle
_geom_angle_site_symmetry_1
_geom_angle_site_symmetry_3
_geom_angle_publ_flag
N3 S1 C18 105.19(8) . . ?
O2 S1 N3 108.15(9) . . ?
O2 S1 O3 119.46(9) . . ?
O2 S1 C18 107.50(10) . . ?
O3 S1 N3 106.29(9) . . ?
O3 S1 C18 109.38(10) . . ?
C7 N2 C8 120.41(13) . . ?
C7 N2 C15 120.57(13) . . ?
C15 N2 C8 118.64(13) . . ?
C5 N3 S1 117.52(11) . . ?
C5 N3 C17 119.82(14) . . ?
C17 N3 S1 120.15(12) . . ?
C5 C6 C7 123.99(14) . . ?
C1 C6 C7 116.98(14) . . ?
C1 C6 C5 118.79(15) . . ?
C10 C9 C8 122.03(15) . . ?
C14 C9 C8 119.57(15) . . ?
C14 C9 C10 118.38(16) . . ?
O1 C7 N2 122.86(15) . . ?
O1 C7 C6 120.20(14) . . ?
N2 C7 C6 116.94(13) . . ?
C6 C5 N3 121.44(14) . . ?
C4 C5 N3 119.05(15) . . ?
C4 C5 C6 119.42(16) . . ?
N2 C8 C9 113.84(13) . . ?
N2 C15 C17 115.22(14) . . ?
C25 C15 N2 121.19(17) . . ?
C25 C15 C17 123.58(18) . . ?
N3 C17 C15 110.73(13) . . ?
C9 C10 C11 120.75(17) . . ?
C23 C18 S1 120.28(15) . . ?
C19 C18 S1 119.31(14) . . ?
C19 C18 C23 120.16(19) . . ?
C2 C1 C6 121.24(17) . . ?
C3 C4 C5 120.58(18) . . ?
C22 C23 C18 119.20(19) . . ?
C9 C14 C13 120.81(18) . . ?
C20 C19 C18 119.38(18) . . ?
C23 C22 C21 121.65(18) . . ?
C4 C3 C2 120.69(17) . . ?
C3 C2 C1 119.25(17) . . ?
C12 C11 C10 119.95(17) . . ?
C11 C12 C13 119.61(18) . . ?
C22 C21 C24 121.1(2) . . ?
C20 C21 C22 117.9(2) . . ?
C20 C21 C24 121.0(2) . . ?
C12 C13 C14 120.38(18) . . ?
C19 C20 C21 121.6(2) . . ?

loop_
_geom_bond_atom_site_label_1
_geom_bond_atom_site_label_2
_geom_bond_distance
_geom_bond_site_symmetry_2
_geom_bond_publ_flag
S1 N3 1.6421(16) . ?
S1 O2 1.4296(15) . ?
S1 O3 1.4374(16) . ?
S1 C18 1.756(2) . ?
O1 C7 1.2216(19) . ?
N2 C7 1.362(2) . ?
N2 C8 1.478(2) . ?
N2 C15 1.439(2) . ?
N3 C5 1.441(2) . ?
N3 C17 1.478(2) . ?
C6 C7 1.511(2) . ?
C6 C5 1.408(2) . ?
C6 C1 1.391(2) . ?
C9 C8 1.508(2) . ?
C9 C10 1.385(2) . ?
C9 C14 1.376(2) . ?
C5 C4 1.392(2) . ?
C15 C17 1.497(2) . ?
C15 C25 1.311(3) . ?
C10 C11 1.386(3) . ?
C18 C23 1.391(3) . ?
C18 C19 1.382(3) . ?
C1 C2 1.389(3) . ?
C4 C3 1.377(3) . ?
C23 C22 1.375(3) . ?
C14 C13 1.381(3) . ?
C19 C20 1.376(3) . ?
C22 C21 1.386(3) . ?
C3 C2 1.380(3) . ?
C11 C12 1.372(3) . ?
C12 C13 1.372(3) . ?
C21 C20 1.384(3) . ?
C21 C24 1.500(3) . ?

loop_
_smtbx_masks_void_nr
_smtbx_masks_void_average_x
_smtbx_masks_void_average_y
_smtbx_masks_void_average_z
_smtbx_masks_void_volume
_smtbx_masks_void_count_electrons
_smtbx_masks_void_content
1 0.000 0.500 0.000 8.9 0.2 ?
